data_7043858
loop_
_publ_author_name
'Casado, Miguel \'Angel'
'Mena, Inmaculada'
'Garc\'ia-Ordu\~na, Pilar'
'Polo, Victor'
'Lahoz, Fernando J.'
'Oro, Luis A.'

_publ_section_title
;
 Reactivity of Parent Amido Complexes of Iridium with Olefins: C-NH2 Bond
 Formation versus C-H Activation
;
_journal_name_full 'Dalton Trans.'
_journal_paper_doi 10.1039/C7DT01924F
_journal_year 2017
_chemical_formula_moiety 'C36 H39 Ir P2'
_chemical_formula_sum 'C36 H39 Ir P2'
_chemical_formula_weight 725.81
_chemical_name_systematic
;
 ?
;
_space_group_crystal_system orthorhombic
_space_group_IT_number 61
_space_group_name_Hall '-P 2ac 2ab'
_space_group_name_H-M_alt 'P b c a'
_symmetry_space_group_name_Hall '-P 2ac 2ab'
_symmetry_space_group_name_H-M 'P b c a'
_atom_sites_solution_hydrogens mixed
_audit_creation_method SHELXL-2014
_audit_update_record
;
2017-03-15 deposited with the CCDC.
2017-07-31 downloaded from the CCDC.
;
_cell_angle_alpha 90
_cell_angle_beta 90
_cell_angle_gamma 90
_cell_formula_units_Z 8
_cell_length_a 16.5310(10)
_cell_length_b 18.3871(12)
_cell_length_c 20.0878(13)
_cell_measurement_reflns_used 9987
_cell_measurement_temperature 100(2)
_cell_measurement_theta_max 25.323
_cell_measurement_theta_min 2.215
_cell_volume 6105.8(7)
_computing_cell_refinement 'SAINT+ in APEX2 v. 2008.4 (Bruker AXS, 2008)'
_computing_data_collection 'SMART in APEX2 v. 2008.4 (Bruker AXS, 2008)'
_computing_data_reduction 'SAINT+ in APEX2 v. 2008.4 (Bruker AXS, 2008)'
_computing_molecular_graphics 'XP program, SHELXTL v6.12, Bruker2000'
_computing_publication_material 'XCIF program, PLATON(Spek, 1998)'
_computing_structure_refinement 'SHELXL-2014 (Sheldrick, 2014)'
_computing_structure_solution 'SHELXS-2013 (Sheldrick, 2013)'
_diffrn_ambient_temperature 100(2)
_diffrn_detector_area_resol_mean 8.26
_diffrn_measured_fraction_theta_full 1.000
_diffrn_measured_fraction_theta_max 0.970
_diffrn_measurement_device_type 'Bruker APEX DUO CCD sysyem'
_diffrn_measurement_method '\w rotations with narrow frames'
_diffrn_radiation_monochromator graphite
_diffrn_radiation_source 'fine-focus sealed tube'
_diffrn_radiation_type MoK\a
_diffrn_radiation_wavelength 0.71073
_diffrn_reflns_av_R_equivalents 0.0776
_diffrn_reflns_av_unetI/netI 0.0399
_diffrn_reflns_Laue_measured_fraction_full 1.000
_diffrn_reflns_Laue_measured_fraction_max 0.970
_diffrn_reflns_limit_h_max 21
_diffrn_reflns_limit_h_min -21
_diffrn_reflns_limit_k_max 23
_diffrn_reflns_limit_k_min -24
_diffrn_reflns_limit_l_max 26
_diffrn_reflns_limit_l_min -26
_diffrn_reflns_number 92015
_diffrn_reflns_point_group_measured_fraction_full 1.000
_diffrn_reflns_point_group_measured_fraction_max 0.970
_diffrn_reflns_theta_full 26.000
_diffrn_reflns_theta_max 27.893
_diffrn_reflns_theta_min 1.942
_exptl_absorpt_coefficient_mu 4.502
_exptl_absorpt_correction_T_max 0.7163
_exptl_absorpt_correction_T_min 0.6189
_exptl_absorpt_correction_type multi-scan
_exptl_absorpt_process_details
;
 SADABS: Area-Detector Absorption Correction. (1996) Bruker-AXS 
 within APEX2 package.
;
_exptl_crystal_colour yellow
_exptl_crystal_density_diffrn 1.579
_exptl_crystal_description prism
_exptl_crystal_F_000 2896
_exptl_crystal_size_max 0.166
_exptl_crystal_size_mid 0.072
_exptl_crystal_size_min 0.067
_refine_diff_density_max 1.101
_refine_diff_density_min -0.835
_refine_diff_density_rms 0.136
_refine_ls_extinction_method none
_refine_ls_goodness_of_fit_ref 1.067
_refine_ls_hydrogen_treatment mixed
_refine_ls_matrix_type full
_refine_ls_number_parameters 396
_refine_ls_number_reflns 7078
_refine_ls_number_restraints 0
_refine_ls_restrained_S_all 1.067
_refine_ls_R_factor_all 0.0638
_refine_ls_R_factor_gt 0.0273
_refine_ls_shift/su_max 0.002
_refine_ls_shift/su_mean 0.000
_refine_ls_structure_factor_coef Fsqd
_refine_ls_weighting_details 'w=1/[\s^2^(Fo^2^)+(0.0137P)^2^+14.6346P] where P=(Fo^2^+2Fc^2^)/3'
_refine_ls_weighting_scheme calc
_refine_ls_wR_factor_gt 0.0472
_refine_ls_wR_factor_ref 0.0576
_reflns_Friedel_coverage 0.000
_reflns_number_gt 4854
_reflns_number_total 7078
_reflns_threshold_expression 'I > 2\s(I)'
_cod_data_source_file c7dt01924f2.cif
_cod_data_source_block cmpnd_5
_cod_database_code 7043858
_shelx_space_group_comment
;
The symmetry employed for this shelxl refinement is uniquely defined
by the following loop, which should always be used as a source of
symmetry information in preference to the above space-group names.
They are only intended as comments.
;
_shelxl_version_number 2014-3

loop_
_space_group_symop_operation_xyz
'x, y, z'
'x+1/2, -y+1/2, -z'
'-x, y+1/2, -z+1/2'
'-x+1/2, -y, z+1/2'
'-x, -y, -z'
'-x-1/2, y-1/2, z'
'x, -y-1/2, z-1/2'
'x-1/2, y, -z-1/2'

loop_
_atom_site_label
_atom_site_type_symbol
_atom_site_fract_x
_atom_site_fract_y
_atom_site_fract_z
_atom_site_U_iso_or_equiv
_atom_site_adp_type
_atom_site_occupancy
_atom_site_site_symmetry_order
_atom_site_calc_flag
_atom_site_refinement_flags_posn
_atom_site_refinement_flags_adp
Ir1 Ir 0.80885(2) 0.14665(2) 0.71693(2) 0.01722(5) Uani 1 1 d . .
P1 P 0.76124(6) 0.06295(5) 0.79299(5) 0.0194(2) Uani 1 1 d . .
P2 P 0.74389(7) 0.09939(6) 0.62722(5) 0.0200(2) Uani 1 1 d . .
C1 C 0.8912(3) 0.2046(2) 0.7856(2) 0.0318(10) Uani 1 1 d . .
C2 C 0.9294(2) 0.1382(3) 0.7609(2) 0.0290(10) Uani 1 1 d . .
C3 C 0.9418(2) 0.1215(3) 0.6928(2) 0.0277(10) Uani 1 1 d . .
C4 C 0.9676(3) 0.1753(3) 0.6418(2) 0.0303(10) Uani 1 1 d . .
C5 C 0.9204(3) 0.2292(3) 0.6246(2) 0.0313(10) Uani 1 1 d . .
C6 C 0.8409(3) 0.2407(2) 0.6587(2) 0.0267(10) Uani 1 1 d . .
C7 C 0.8500(3) 0.3042(3) 0.7061(2) 0.0349(11) Uani 1 1 d . .
C8 C 0.9088(3) 0.2818(3) 0.7614(2) 0.0365(12) Uani 1 1 d . .
C9 C 0.7829(3) 0.0917(2) 0.8790(2) 0.0243(9) Uani 1 1 d . .
C10 C 0.7341(3) 0.1441(2) 0.9094(2) 0.0293(9) Uani 1 1 d . .
H10 H 0.6889 0.1633 0.8861 0.035 Uiso 1 1 calc R U
C11 C 0.7512(3) 0.1685(2) 0.9736(2) 0.0382(12) Uani 1 1 d . .
H11 H 0.7174 0.2038 0.9941 0.046 Uiso 1 1 calc R U
C12 C 0.8178(3) 0.1411(3) 1.0074(2) 0.0421(12) Uani 1 1 d . .
H12 H 0.8291 0.1570 1.0514 0.051 Uiso 1 1 calc R U
C13 C 0.8674(3) 0.0908(2) 0.9772(2) 0.0369(12) Uani 1 1 d . .
H13 H 0.9139 0.0735 1.0000 0.044 Uiso 1 1 calc R U
C14 C 0.8502(3) 0.0653(2) 0.9138(2) 0.0279(10) Uani 1 1 d . .
H14 H 0.8842 0.0297 0.8938 0.033 Uiso 1 1 calc R U
C15 C 0.7994(2) -0.0312(2) 0.79472(18) 0.0212(9) Uani 1 1 d . .
C16 C 0.7740(3) -0.0807(2) 0.8434(2) 0.0272(9) Uani 1 1 d . .
H16 H 0.7357 -0.0661 0.8761 0.033 Uiso 1 1 calc R U
C17 C 0.8042(3) -0.1507(2) 0.8442(2) 0.0339(10) Uani 1 1 d . .
H17 H 0.7863 -0.1841 0.8771 0.041 Uiso 1 1 calc R U
C18 C 0.8606(3) -0.1726(2) 0.7973(2) 0.0333(11) Uani 1 1 d . .
H18 H 0.8817 -0.2206 0.7984 0.040 Uiso 1 1 calc R U
C19 C 0.8863(3) -0.1242(2) 0.7487(2) 0.0321(11) Uani 1 1 d . .
H19 H 0.9250 -0.1390 0.7165 0.038 Uiso 1 1 calc R U
C20 C 0.8553(2) -0.0538(2) 0.7473(2) 0.0256(9) Uani 1 1 d . .
H20 H 0.8724 -0.0210 0.7136 0.031 Uiso 1 1 calc R U
C21 C 0.6503(3) 0.0504(2) 0.7975(2) 0.0273(10) Uani 1 1 d . .
H21A H 0.6367 0.0346 0.8433 0.033 Uiso 1 1 calc R U
H21B H 0.6246 0.0984 0.7905 0.033 Uiso 1 1 calc R U
C22 C 0.6120(3) -0.0037(2) 0.7486(2) 0.0282(10) Uani 1 1 d . .
H22A H 0.6430 -0.0497 0.7510 0.034 Uiso 1 1 calc R U
H22B H 0.5564 -0.0143 0.7642 0.034 Uiso 1 1 calc R U
C23 C 0.6071(3) 0.0191(2) 0.6754(2) 0.0290(10) Uani 1 1 d . .
H23A H 0.5880 0.0701 0.6735 0.035 Uiso 1 1 calc R U
H23B H 0.5657 -0.0114 0.6532 0.035 Uiso 1 1 calc R U
C24 C 0.6868(3) 0.0134(2) 0.6354(2) 0.0258(9) Uani 1 1 d . .
H24A H 0.6740 -0.0048 0.5902 0.031 Uiso 1 1 calc R U
H24B H 0.7220 -0.0231 0.6571 0.031 Uiso 1 1 calc R U
C25 C 0.8103(3) 0.0791(2) 0.55588(19) 0.0240(9) Uani 1 1 d . .
C26 C 0.8415(3) 0.0097(3) 0.5451(2) 0.0322(11) Uani 1 1 d . .
H26 H 0.8266 -0.0290 0.5738 0.039 Uiso 1 1 calc R U
C27 C 0.8946(3) -0.0033(3) 0.4922(2) 0.0412(13) Uani 1 1 d . .
H27 H 0.9157 -0.0508 0.4853 0.049 Uiso 1 1 calc R U
C28 C 0.9165(3) 0.0528(3) 0.4502(2) 0.0444(14) Uani 1 1 d . .
H28 H 0.9530 0.0440 0.4146 0.053 Uiso 1 1 calc R U
C29 C 0.8854(3) 0.1215(3) 0.4598(2) 0.0392(13) Uani 1 1 d . .
H29 H 0.9000 0.1598 0.4304 0.047 Uiso 1 1 calc R U
C30 C 0.8327(3) 0.1352(3) 0.5123(2) 0.0300(10) Uani 1 1 d . .
H30 H 0.8118 0.1828 0.5187 0.036 Uiso 1 1 calc R U
C31 C 0.6659(2) 0.1563(2) 0.5867(2) 0.0238(9) Uani 1 1 d . .
C32 C 0.6345(3) 0.2176(2) 0.6175(2) 0.0305(10) Uani 1 1 d . .
H32 H 0.6544 0.2318 0.6599 0.037 Uiso 1 1 calc R U
C33 C 0.5740(3) 0.2586(3) 0.5870(2) 0.0439(13) Uani 1 1 d . .
H33 H 0.5529 0.3004 0.6088 0.053 Uiso 1 1 calc R U
C34 C 0.5444(3) 0.2385(3) 0.5248(2) 0.0421(13) Uani 1 1 d . .
H34 H 0.5034 0.2666 0.5039 0.051 Uiso 1 1 calc R U
C35 C 0.5752(3) 0.1772(3) 0.4936(2) 0.0347(11) Uani 1 1 d . .
H35 H 0.5549 0.1629 0.4513 0.042 Uiso 1 1 calc R U
C36 C 0.6357(2) 0.1364(2) 0.5239(2) 0.0274(10) Uani 1 1 d . .
H36 H 0.6567 0.0947 0.5020 0.033 Uiso 1 1 calc R U
H1 H 0.882(3) 0.207(2) 0.834(2) 0.045(14) Uiso 1 1 d . .
H2 H 0.933(3) 0.101(3) 0.792(2) 0.055(16) Uiso 1 1 d . .
H3 H 0.960(2) 0.074(2) 0.6858(19) 0.019(11) Uiso 1 1 d . .
H4 H 1.020(2) 0.167(2) 0.6223(19) 0.021(11) Uiso 1 1 d . .
H5 H 0.939(3) 0.270(2) 0.596(2) 0.034(13) Uiso 1 1 d . .
H6 H 0.799(3) 0.253(2) 0.625(2) 0.041(13) Uiso 1 1 d . .
H7A H 0.873(3) 0.350(3) 0.682(2) 0.041(13) Uiso 1 1 d . .
H7B H 0.797(3) 0.317(3) 0.727(2) 0.043(14) Uiso 1 1 d . .
H8A H 0.966(3) 0.281(3) 0.742(3) 0.069(19) Uiso 1 1 d . .
H8B H 0.909(3) 0.315(3) 0.804(3) 0.061(17) Uiso 1 1 d . .
H H 0.733(3) 0.188(2) 0.737(2) 0.042(13) Uiso 1 1 d . .

loop_
_atom_site_aniso_label
_atom_site_aniso_U_11
_atom_site_aniso_U_22
_atom_site_aniso_U_33
_atom_site_aniso_U_23
_atom_site_aniso_U_13
_atom_site_aniso_U_12
Ir1 0.01726(7) 0.01924(7) 0.01516(7) 0.00105(7) -0.00068(7) -0.00084(7)
P1 0.0215(5) 0.0194(5) 0.0173(5) 0.0006(4) 0.0010(4) 0.0006(4)
P2 0.0203(5) 0.0215(5) 0.0182(5) -0.0017(4) -0.0012(5) 0.0004(4)
C1 0.031(2) 0.041(3) 0.024(2) 0.000(2) -0.008(2) -0.014(2)
C2 0.016(2) 0.041(3) 0.030(2) 0.012(2) -0.0101(18) -0.002(2)
C3 0.012(2) 0.031(2) 0.040(3) -0.002(2) 0.0029(18) 0.0040(18)
C4 0.019(2) 0.043(3) 0.029(2) 0.003(2) 0.005(2) -0.003(2)
C5 0.033(3) 0.035(3) 0.026(2) 0.006(2) 0.002(2) -0.008(2)
C6 0.030(2) 0.024(2) 0.026(2) 0.0102(18) -0.003(2) 0.0016(19)
C7 0.039(3) 0.033(3) 0.032(3) 0.006(2) 0.007(2) -0.006(2)
C8 0.040(3) 0.038(3) 0.032(3) -0.006(2) 0.001(2) -0.011(2)
C9 0.030(2) 0.020(2) 0.023(2) 0.0014(17) 0.0087(18) -0.0067(18)
C10 0.037(2) 0.023(2) 0.029(2) 0.002(2) 0.0031(19) -0.005(2)
C11 0.053(3) 0.025(2) 0.037(3) -0.008(2) 0.007(3) -0.006(2)
C12 0.066(4) 0.036(3) 0.025(2) -0.007(2) 0.002(2) -0.019(3)
C13 0.053(3) 0.032(3) 0.026(2) 0.001(2) -0.008(2) -0.008(2)
C14 0.033(2) 0.029(2) 0.021(2) 0.0021(19) -0.0027(19) 0.000(2)
C15 0.025(2) 0.0218(19) 0.017(2) -0.0021(15) -0.0026(17) -0.0001(17)
C16 0.034(2) 0.025(2) 0.023(2) 0.0003(17) 0.0033(19) -0.0005(19)
C17 0.044(3) 0.028(2) 0.030(2) 0.007(2) -0.004(2) -0.002(3)
C18 0.041(3) 0.021(2) 0.038(3) -0.0020(19) -0.011(2) 0.010(2)
C19 0.030(3) 0.033(3) 0.033(3) -0.006(2) 0.003(2) 0.007(2)
C20 0.025(2) 0.027(2) 0.024(2) 0.0022(18) -0.0021(18) 0.0033(19)
C21 0.029(2) 0.025(2) 0.028(2) -0.0004(18) 0.0045(18) -0.0007(19)
C22 0.024(2) 0.027(2) 0.033(2) 0.0012(19) 0.004(2) -0.0013(19)
C23 0.022(2) 0.033(3) 0.032(2) -0.003(2) -0.0017(19) -0.005(2)
C24 0.029(2) 0.024(2) 0.025(2) -0.0016(16) -0.002(2) -0.001(2)
C25 0.021(2) 0.031(2) 0.020(2) -0.0033(16) -0.0045(19) 0.001(2)
C26 0.024(2) 0.037(3) 0.036(3) -0.009(2) -0.004(2) 0.003(2)
C27 0.025(3) 0.055(3) 0.044(3) -0.025(3) -0.002(2) 0.009(2)
C28 0.026(3) 0.082(4) 0.026(2) -0.021(3) 0.000(2) -0.009(3)
C29 0.031(3) 0.066(4) 0.021(2) -0.008(2) -0.002(2) -0.015(2)
C30 0.029(2) 0.041(3) 0.020(2) -0.0039(19) -0.0014(17) -0.003(2)
C31 0.017(2) 0.030(2) 0.024(2) 0.0004(18) -0.0010(16) 0.0011(18)
C32 0.030(3) 0.040(3) 0.021(2) -0.0041(19) -0.0068(19) 0.010(2)
C33 0.048(3) 0.052(3) 0.032(3) -0.011(2) -0.014(2) 0.025(3)
C34 0.036(3) 0.061(4) 0.030(3) -0.002(2) -0.010(2) 0.021(3)
C35 0.032(3) 0.048(3) 0.024(2) -0.004(2) -0.009(2) 0.004(2)
C36 0.026(2) 0.034(3) 0.022(2) -0.0032(19) -0.0047(18) 0.004(2)

loop_
_atom_type_symbol
_atom_type_description
_atom_type_scat_dispersion_real
_atom_type_scat_dispersion_imag
_atom_type_scat_source
C C 0.0033 0.0016 'International Tables Vol C Tables 4.2.6.8 and 6.1.1.4'
H H 0.0000 0.0000 'International Tables Vol C Tables 4.2.6.8 and 6.1.1.4'
P P 0.1023 0.0942 'International Tables Vol C Tables 4.2.6.8 and 6.1.1.4'
Ir Ir -1.4442 7.9887 'International Tables Vol C Tables 4.2.6.8 and 6.1.1.4'

loop_
_geom_angle_atom_site_label_1
_geom_angle_atom_site_label_2
_geom_angle_atom_site_label_3
_geom_angle
C6 Ir1 C2 93.00(17)
C6 Ir1 C1 78.50(17)
C2 Ir1 C1 38.80(17)
C6 Ir1 P2 89.58(12)
C2 Ir1 P2 136.47(12)
C1 Ir1 P2 166.05(13)
C6 Ir1 C3 79.14(17)
C2 Ir1 C3 36.75(16)
C1 Ir1 C3 68.87(17)
P2 Ir1 C3 102.01(12)
C6 Ir1 P1 168.26(12)
C2 Ir1 P1 89.77(12)
C1 Ir1 P1 96.78(12)
P2 Ir1 P1 96.26(4)
C3 Ir1 P1 109.40(12)
C6 Ir1 H 86.8(16)
C2 Ir1 H 133.0(16)
C1 Ir1 H 96.0(16)
P2 Ir1 H 90.5(16)
C3 Ir1 H 161.0(16)
P1 Ir1 H 83.0(16)
C9 P1 C15 100.71(18)
C9 P1 C21 100.49(19)
C15 P1 C21 102.81(19)
C9 P1 Ir1 111.29(13)
C15 P1 Ir1 121.48(13)
C21 P1 Ir1 116.97(14)
C25 P2 C31 100.82(18)
C25 P2 C24 101.52(19)
C31 P2 C24 99.60(19)
C25 P2 Ir1 114.39(14)
C31 P2 Ir1 117.54(14)
C24 P2 Ir1 119.90(13)
C2 C1 C8 125.8(4)
C2 C1 Ir1 69.6(2)
C8 C1 Ir1 111.5(3)
C2 C1 H1 116(3)
C8 C1 H1 108(3)
Ir1 C1 H1 123(3)
C3 C2 C1 124.8(4)
C3 C2 Ir1 75.9(2)
C1 C2 Ir1 71.6(2)
C3 C2 H2 118(3)
C1 C2 H2 115(3)
Ir1 C2 H2 113(3)
C2 C3 C4 124.3(4)
C2 C3 Ir1 67.3(2)
C4 C3 Ir1 106.7(3)
C2 C3 H3 113(2)
C4 C3 H3 115(2)
Ir1 C3 H3 122(2)
C5 C4 C3 120.9(4)
C5 C4 H4 123(2)
C3 C4 H4 116(2)
C4 C5 C6 120.7(4)
C4 C5 H5 123(3)
C6 C5 H5 115(3)
C5 C6 C7 108.0(4)
C5 C6 Ir1 110.6(3)
C7 C6 Ir1 107.6(3)
C5 C6 H6 109(3)
C7 C6 H6 109(3)
Ir1 C6 H6 112(3)
C6 C7 C8 108.2(4)
C6 C7 H7A 111(2)
C8 C7 H7A 109(2)
C6 C7 H7B 111(3)
C8 C7 H7B 109(3)
H7A C7 H7B 109(4)
C1 C8 C7 111.0(4)
C1 C8 H8A 106(3)
C7 C8 H8A 109(3)
C1 C8 H8B 106(3)
C7 C8 H8B 116(3)
H8A C8 H8B 108(4)
C10 C9 C14 118.7(4)
C10 C9 P1 119.8(3)
C14 C9 P1 121.5(3)
C11 C10 C9 120.7(4)
C11 C10 H10 119.7
C9 C10 H10 119.7
C12 C11 C10 119.7(4)
C12 C11 H11 120.2
C10 C11 H11 120.2
C13 C12 C11 120.1(4)
C13 C12 H12 120.0
C11 C12 H12 120.0
C12 C13 C14 120.7(5)
C12 C13 H13 119.7
C14 C13 H13 119.7
C13 C14 C9 120.2(4)
C13 C14 H14 119.9
C9 C14 H14 119.9
C20 C15 C16 118.9(4)
C20 C15 P1 119.7(3)
C16 C15 P1 121.4(3)
C17 C16 C15 120.4(4)
C17 C16 H16 119.8
C15 C16 H16 119.8
C16 C17 C18 120.4(4)
C16 C17 H17 119.8
C18 C17 H17 119.8
C17 C18 C19 119.9(4)
C17 C18 H18 120.0
C19 C18 H18 120.0
C18 C19 C20 119.8(4)
C18 C19 H19 120.1
C20 C19 H19 120.1
C15 C20 C19 120.6(4)
C15 C20 H20 119.7
C19 C20 H20 119.7
C22 C21 P1 117.3(3)
C22 C21 H21A 108.0
P1 C21 H21A 108.0
C22 C21 H21B 108.0
P1 C21 H21B 108.0
H21A C21 H21B 107.2
C23 C22 C21 117.3(4)
C23 C22 H22A 108.0
C21 C22 H22A 108.0
C23 C22 H22B 108.0
C21 C22 H22B 108.0
H22A C22 H22B 107.2
C22 C23 C24 115.8(4)
C22 C23 H23A 108.3
C24 C23 H23A 108.3
C22 C23 H23B 108.3
C24 C23 H23B 108.3
H23A C23 H23B 107.4
C23 C24 P2 115.0(3)
C23 C24 H24A 108.5
P2 C24 H24A 108.5
C23 C24 H24B 108.5
P2 C24 H24B 108.5
H24A C24 H24B 107.5
C26 C25 C30 118.6(4)
C26 C25 P2 121.8(3)
C30 C25 P2 119.6(3)
C25 C26 C27 120.5(5)
C25 C26 H26 119.7
C27 C26 H26 119.7
C28 C27 C26 120.0(5)
C28 C27 H27 120.0
C26 C27 H27 120.0
C29 C28 C27 120.1(4)
C29 C28 H28 120.0
C27 C28 H28 120.0
C28 C29 C30 120.4(5)
C28 C29 H29 119.8
C30 C29 H29 119.8
C29 C30 C25 120.4(4)
C29 C30 H30 119.8
C25 C30 H30 119.8
C32 C31 C36 118.5(4)
C32 C31 P2 121.7(3)
C36 C31 P2 119.7(3)
C31 C32 C33 120.9(4)
C31 C32 H32 119.5
C33 C32 H32 119.5
C34 C33 C32 120.1(4)
C34 C33 H33 119.9
C32 C33 H33 119.9
C35 C34 C33 119.5(4)
C35 C34 H34 120.2
C33 C34 H34 120.2
C34 C35 C36 120.3(4)
C34 C35 H35 119.9
C36 C35 H35 119.9
C35 C36 C31 120.6(4)
C35 C36 H36 119.7
C31 C36 H36 119.7

loop_
_geom_bond_atom_site_label_1
_geom_bond_atom_site_label_2
_geom_bond_distance
Ir1 C6 2.154(4)
Ir1 C2 2.185(4)
Ir1 C1 2.211(4)
Ir1 P2 2.2706(10)
Ir1 C3 2.297(4)
Ir1 P1 2.3071(10)
Ir1 H 1.53(4)
P1 C9 1.842(4)
P1 C15 1.842(4)
P1 C21 1.850(4)
P2 C25 1.843(4)
P2 C31 1.849(4)
P2 C24 1.849(4)
C1 C2 1.460(6)
C1 C8 1.529(6)
C1 H1 0.98(5)
C2 C3 1.417(6)
C2 H2 0.92(5)
C3 C4 1.486(6)
C3 H3 0.94(4)
C4 C5 1.309(6)
C4 H4 0.96(4)
C5 C6 1.497(6)
C5 H5 0.99(4)
C6 C7 1.514(6)
C6 H6 1.00(4)
C7 C8 1.532(7)
C7 H7A 1.05(5)
C7 H7B 1.00(5)
C8 H8A 1.03(6)
C8 H8B 1.05(5)
C9 C10 1.396(6)
C9 C14 1.401(6)
C10 C11 1.394(6)
C10 H10 0.9500
C11 C12 1.389(7)
C11 H11 0.9500
C12 C13 1.377(7)
C12 H12 0.9500
C13 C14 1.388(6)
C13 H13 0.9500
C14 H14 0.9500
C15 C20 1.391(5)
C15 C16 1.401(5)
C16 C17 1.381(6)
C16 H16 0.9500
C17 C18 1.385(6)
C17 H17 0.9500
C18 C19 1.387(6)
C18 H18 0.9500
C19 C20 1.393(6)
C19 H19 0.9500
C20 H20 0.9500
C21 C22 1.535(6)
C21 H21A 0.9900
C21 H21B 0.9900
C22 C23 1.531(6)
C22 H22A 0.9900
C22 H22B 0.9900
C23 C24 1.548(6)
C23 H23A 0.9900
C23 H23B 0.9900
C24 H24A 0.9900
C24 H24B 0.9900
C25 C26 1.393(6)
C25 C30 1.403(6)
C26 C27 1.398(6)
C26 H26 0.9500
C27 C28 1.382(7)
C27 H27 0.9500
C28 C29 1.379(7)
C28 H28 0.9500
C29 C30 1.390(6)
C29 H29 0.9500
C30 H30 0.9500
C31 C32 1.386(6)
C31 C36 1.405(5)
C32 C33 1.394(6)
C32 H32 0.9500
C33 C34 1.392(6)
C33 H33 0.9500
C34 C35 1.388(6)
C34 H34 0.9500
C35 C36 1.389(6)
C35 H35 0.9500
C36 H36 0.9500

loop_
_geom_torsion_atom_site_label_1
_geom_torsion_atom_site_label_2
_geom_torsion_atom_site_label_3
_geom_torsion_atom_site_label_4
_geom_torsion
C8 C1 C2 C3 -45.3(7)
Ir1 C1 C2 C3 57.1(4)
C8 C1 C2 Ir1 -102.4(4)
C1 C2 C3 C4 40.1(7)
Ir1 C2 C3 C4 95.2(4)
C1 C2 C3 Ir1 -55.2(4)
C2 C3 C4 C5 -66.3(6)
Ir1 C3 C4 C5 7.3(5)
C3 C4 C5 C6 3.6(7)
C4 C5 C6 C7 104.2(5)
C4 C5 C6 Ir1 -13.2(6)
C5 C6 C7 C8 -66.5(5)
Ir1 C6 C7 C8 52.9(4)
C2 C1 C8 C7 93.3(6)
Ir1 C1 C8 C7 13.4(5)
C6 C7 C8 C1 -43.2(5)
C15 P1 C9 C10 -150.9(3)
C21 P1 C9 C10 -45.5(4)
Ir1 P1 C9 C10 79.0(3)
C15 P1 C9 C14 32.8(4)
C21 P1 C9 C14 138.1(3)
Ir1 P1 C9 C14 -97.3(3)
C14 C9 C10 C11 -1.3(6)
P1 C9 C10 C11 -177.7(3)
C9 C10 C11 C12 0.7(7)
C10 C11 C12 C13 1.0(7)
C11 C12 C13 C14 -2.1(7)
C12 C13 C14 C9 1.5(7)
C10 C9 C14 C13 0.2(6)
P1 C9 C14 C13 176.6(3)
C9 P1 C15 C20 -126.5(3)
C21 P1 C15 C20 130.0(3)
Ir1 P1 C15 C20 -3.2(4)
C9 P1 C15 C16 52.8(4)
C21 P1 C15 C16 -50.6(4)
Ir1 P1 C15 C16 176.1(3)
C20 C15 C16 C17 0.2(6)
P1 C15 C16 C17 -179.2(3)
C15 C16 C17 C18 0.7(7)
C16 C17 C18 C19 -0.7(7)
C17 C18 C19 C20 0.0(7)
C16 C15 C20 C19 -0.9(6)
P1 C15 C20 C19 178.4(3)
C18 C19 C20 C15 0.9(7)
C9 P1 C21 C22 -153.6(3)
C15 P1 C21 C22 -50.0(3)
Ir1 P1 C21 C22 85.8(3)
P1 C21 C22 C23 -72.4(5)
C21 C22 C23 C24 77.4(5)
C22 C23 C24 P2 -97.6(4)
C25 P2 C24 C23 -161.2(3)
C31 P2 C24 C23 -58.0(3)
Ir1 P2 C24 C23 71.7(3)
C31 P2 C25 C26 -136.9(4)
C24 P2 C25 C26 -34.6(4)
Ir1 P2 C25 C26 96.0(4)
C31 P2 C25 C30 45.5(4)
C24 P2 C25 C30 147.7(3)
Ir1 P2 C25 C30 -81.7(3)
C30 C25 C26 C27 0.6(6)
P2 C25 C26 C27 -177.1(3)
C25 C26 C27 C28 -0.1(7)
C26 C27 C28 C29 -0.6(7)
C27 C28 C29 C30 0.8(7)
C28 C29 C30 C25 -0.3(7)
C26 C25 C30 C29 -0.4(6)
P2 C25 C30 C29 177.3(3)
C25 P2 C31 C32 -139.5(4)
C24 P2 C31 C32 116.7(4)
Ir1 P2 C31 C32 -14.5(4)
C25 P2 C31 C36 42.2(4)
C24 P2 C31 C36 -61.6(4)
Ir1 P2 C31 C36 167.2(3)
C36 C31 C32 C33 0.2(7)
P2 C31 C32 C33 -178.1(4)
C31 C32 C33 C34 -0.2(8)
C32 C33 C34 C35 0.4(8)
C33 C34 C35 C36 -0.5(8)
C34 C35 C36 C31 0.5(7)
C32 C31 C36 C35 -0.4(6)
P2 C31 C36 C35 178.0(3)
